data_1010669
loop_
_publ_author_name
'Kraus, O'

_publ_section_title
;
Untersuchungen ueber das Kristallgitter von Heteropoly-saeuren und
deren Salzen
;
_journal_coden_ASTM ZEKGAX
_journal_name_full
;
Zeitschrift fuer Kristallographie, Kristallgeometrie, Kristallphysik,
Kristallchemie (-144,1977)
;
_journal_page_first 402
_journal_page_last 409
_journal_volume 91
_journal_year 1935
_chemical_formula_structural 'H4 Si W12 O40 (H2 O)24'
_chemical_formula_sum 'H52 O64 Si W12'
_chemical_name_systematic 'Dodecatungstosilicic acid 24-hydrate'
_space_group_IT_number 128
_symmetry_cell_setting tetragonal
_symmetry_Int_Tables_number 128
_symmetry_space_group_name_Hall '-P 4 2n'
_symmetry_space_group_name_H-M 'P 4/m n c'
_cell_angle_alpha 90
_cell_angle_beta 90
_cell_angle_gamma 90
_cell_formula_units_Z 2
_cell_length_a 12.98
_cell_length_b 12.98
_cell_length_c 18.52
_cell_volume 3120.3
_exptl_crystal_density_meas 3.7
_cod_database_code 1010669

loop_
_symmetry_equiv_pos_as_xyz
x,y,z
-x,-y,z
1/2+x,1/2-y,1/2+z
1/2-x,1/2+y,1/2+z
-y,x,z
y,-x,z
1/2+y,1/2+x,1/2+z
1/2-y,1/2-x,1/2+z
-x,-y,-z
x,y,-z
1/2-x,1/2+y,1/2-z
1/2+x,1/2-y,1/2-z
y,-x,-z
-y,x,-z
1/2-y,1/2-x,1/2-z
1/2+y,1/2+x,1/2-z

loop_
_atom_site_label
_atom_site_fract_x
_atom_site_fract_y
_atom_site_fract_z
? ? ? ?
